data_4071032
loop_
_publ_author_name
'Aharonovich, Sinai'
'Kapon, Moshe'
'Botoshanski, Mark'
'Eisen, Moris S.'

_publ_section_title
;
 N,N&#x2032;-Bis-Silylated Lithium Aryl Amidinates: Synthesis,
 Characterization, and the Gradual Transition of Coordination Mode from \s
 Toward \p Originated by Crystal Packing Interactions
;
_journal_issue 8
_journal_name_full Organometallics
_journal_page_first 1869
_journal_paper_doi 10.1021/om701216p
_journal_volume 27
_journal_year 2008
_chemical_formula_moiety 'C20 H41 Li N4 O Si2'
_chemical_formula_sum 'C20 H41 Li N4 O Si2'
_chemical_formula_weight 416.69
_chemical_name_common 'Moris-78 (lipmetox)'
_chemical_name_systematic
; 
 ? 
;
_space_group_IT_number 14
_symmetry_cell_setting monoclinic
_symmetry_space_group_name_Hall '-P 2yn'
_symmetry_space_group_name_H-M 'P 1 21/n 1'
_atom_sites_solution_hydrogens geom
_atom_sites_solution_primary direct
_atom_sites_solution_secondary difmap
_audit_creation_method SHELXL-97
_cell_angle_alpha 90.00
_cell_angle_beta 96.24(2)
_cell_angle_gamma 90.00
_cell_formula_units_Z 4
_cell_length_a 10.708(2)
_cell_length_b 19.073(4)
_cell_length_c 13.227(3)
_cell_measurement_reflns_used 5554
_cell_measurement_temperature 230(1)
_cell_measurement_theta_max 27.485
_cell_measurement_theta_min 1.88
_cell_volume 2685.4(10)
_computing_cell_refinement 'HKL Scalepack (Otwinowski & Minor 1997)'
_computing_data_collection 'Nonius (1997), KappaCCD Collect Program'
_computing_data_reduction
;
HKL Denzo and Scalepack (Otwinowski & Minor 1997)
;
_computing_molecular_graphics
;
Molecular Structure Corporation (1999). 
ORTEP. TEXRAY Structure Analysis Package. 
MSC, 3200 Research Forest Drive, The 
Woodlands,TX 77381, USA.
;
_computing_publication_material 'SHELXL-97 (Sheldrick, 1997)'
_computing_structure_refinement 'SHELXL-97 (Sheldrick, 1997)'
_computing_structure_solution
;
S.Mackay, C.J.Gilmore, C.Edwards, M. Tremayne, N. Stuart, K.Shankland 
"maXus": a computer program for the solution and refinement of crystal 
structures from diffraction data University of Glasgow, Scotland, UK, 
Nonius BV, Delft, The Netherlands and MacScience Co. Ltd.,
Yokohama, Japan (1998)
;
_diffrn_ambient_temperature 230(1)
_diffrn_measured_fraction_theta_full 0.999
_diffrn_measured_fraction_theta_max 0.999
_diffrn_measurement_device_type 'Nonius KappaCCD'
_diffrn_measurement_method 'phi- and omega-scans''
_diffrn_radiation_monochromator graphite
_diffrn_radiation_source 'fine-focus sealed tube'
_diffrn_radiation_type MoK\a
_diffrn_radiation_wavelength 0.71073
_diffrn_reflns_av_R_equivalents 0.0377
_diffrn_reflns_av_sigmaI/netI 0.0837
_diffrn_reflns_limit_h_max 12
_diffrn_reflns_limit_h_min -12
_diffrn_reflns_limit_k_max 20
_diffrn_reflns_limit_k_min -22
_diffrn_reflns_limit_l_max 15
_diffrn_reflns_limit_l_min -15
_diffrn_reflns_number 8912
_diffrn_reflns_theta_full 25.05
_diffrn_reflns_theta_max 25.05
_diffrn_reflns_theta_min 1.88
_diffrn_standards_number 0
_exptl_absorpt_coefficient_mu 0.147
_exptl_absorpt_correction_type none
_exptl_crystal_colour colorless
_exptl_crystal_density_diffrn 1.031
_exptl_crystal_density_method 'not measured'
_exptl_crystal_description prism
_exptl_crystal_F_000 912
_exptl_crystal_size_max 0.31
_exptl_crystal_size_mid 0.25
_exptl_crystal_size_min 0.18
_refine_diff_density_max 0.243
_refine_diff_density_min -0.214
_refine_diff_density_rms 0.039
_refine_ls_extinction_method none
_refine_ls_goodness_of_fit_ref 0.916
_refine_ls_hydrogen_treatment constr
_refine_ls_matrix_type full
_refine_ls_number_parameters 257
_refine_ls_number_reflns 4744
_refine_ls_number_restraints 0
_refine_ls_restrained_S_all 0.916
_refine_ls_R_factor_all 0.0936
_refine_ls_R_factor_gt 0.0481
_refine_ls_shift/su_max 0.000
_refine_ls_shift/su_mean 0.000
_refine_ls_structure_factor_coef Fsqd
_refine_ls_weighting_details 'calc w=1/[\s^2^(Fo^2^)+(0.0746P)^2^+0.0000P] where P=(Fo^2^+2Fc^2^)/3'
_refine_ls_weighting_scheme calc
_refine_ls_wR_factor_gt 0.1253
_refine_ls_wR_factor_ref 0.1351
_reflns_number_gt 2612
_reflns_number_total 4744
_reflns_threshold_expression >2sigma(I)
_cod_data_source_file om701216p-file003.cif
_cod_data_source_block complex5
_cod_original_sg_symbol_H-M 'P 21/n'
_cod_database_code 4071032

loop_
_symmetry_equiv_pos_as_xyz
'x, y, z'
'-x+1/2, y+1/2, -z+1/2'
'-x, -y, -z'
'x-1/2, -y-1/2, z-1/2'

loop_
_atom_site_label
_atom_site_type_symbol
_atom_site_fract_x
_atom_site_fract_y
_atom_site_fract_z
_atom_site_U_iso_or_equiv
_atom_site_adp_type
_atom_site_occupancy
_atom_site_symmetry_multiplicity
_atom_site_calc_flag
_atom_site_refinement_flags
Si1 Si 0.54382(7) 0.31753(3) 0.78715(6) 0.0490(2) Uani 1 1 d .
Si2 Si 0.30355(8) 0.06000(3) 0.74221(6) 0.0570(3) Uani 1 1 d .
O1 O -0.05551(17) 0.32123(9) 0.63358(14) 0.0621(5) Uani 1 1 d .
N1 N 0.51638(19) 0.22926(9) 0.78423(15) 0.0439(5) Uani 1 1 d .
N2 N 0.41692(19) 0.12246(9) 0.76554(15) 0.0464(5) Uani 1 1 d .
N3 N 0.7639(2) 0.08364(13) 0.8284(2) 0.0707(7) Uani 1 1 d .
N4 N 0.6751(3) 0.12418(12) 0.62364(18) 0.0699(7) Uani 1 1 d .
C1 C 0.4125(2) 0.19247(11) 0.76069(17) 0.0409(6) Uani 1 1 d .
C2 C 0.7148(3) 0.32967(13) 0.8278(2) 0.0628(8) Uani 1 1 d .
H2A H 0.7633 0.3057 0.7806 0.094 Uiso 1 1 calc R
H2B H 0.7351 0.3104 0.8955 0.094 Uiso 1 1 calc R
H2C H 0.7349 0.3793 0.8286 0.094 Uiso 1 1 calc R
C3 C 0.5076(3) 0.36249(14) 0.6612(2) 0.0893(11) Uani 1 1 d .
H3A H 0.5517 0.3390 0.6105 0.134 Uiso 1 1 calc R
H3B H 0.5346 0.4110 0.6671 0.134 Uiso 1 1 calc R
H3C H 0.4179 0.3607 0.6408 0.134 Uiso 1 1 calc R
C4 C 0.4569(3) 0.36497(13) 0.8810(3) 0.0812(10) Uani 1 1 d .
H4A H 0.3672 0.3599 0.8622 0.122 Uiso 1 1 calc R
H4B H 0.4792 0.4143 0.8813 0.122 Uiso 1 1 calc R
H4C H 0.4790 0.3454 0.9482 0.122 Uiso 1 1 calc R
C5 C 0.2899(2) 0.22766(10) 0.72593(18) 0.0387(6) Uani 1 1 d .
C6 C 0.2578(3) 0.24434(12) 0.6249(2) 0.0482(6) Uani 1 1 d .
H6 H 0.3152 0.2343 0.5780 0.057(7) Uiso 1 1 calc R
C7 C 0.1445(2) 0.27524(12) 0.5901(2) 0.0494(7) Uani 1 1 d .
H7 H 0.1251 0.2856 0.5206 0.055(7) Uiso 1 1 calc R
C8 C 0.0599(2) 0.29075(12) 0.6590(2) 0.0459(6) Uani 1 1 d .
C9 C 0.0889(3) 0.27519(13) 0.7600(2) 0.0554(7) Uani 1 1 d .
H9 H 0.0317 0.2858 0.8068 0.076(9) Uiso 1 1 calc R
C10 C 0.2028(3) 0.24373(13) 0.7929(2) 0.0514(7) Uani 1 1 d .
H10 H 0.2215 0.2330 0.8623 0.072(9) Uiso 1 1 calc R
C11 C -0.0854(3) 0.34262(16) 0.5312(2) 0.0764(9) Uani 1 1 d .
H11A H -0.1688 0.3632 0.5230 0.115 Uiso 1 1 calc R
H11B H -0.0834 0.3023 0.4867 0.115 Uiso 1 1 calc R
H11C H -0.0246 0.3770 0.5138 0.115 Uiso 1 1 calc R
C12 C 0.2066(4) 0.06606(16) 0.6179(3) 0.1086(14) Uani 1 1 d .
H12A H 0.1631 0.1107 0.6130 0.163 Uiso 1 1 calc R
H12B H 0.1457 0.0283 0.6119 0.163 Uiso 1 1 calc R
H12C H 0.2603 0.0624 0.5636 0.163 Uiso 1 1 calc R
C13 C 0.1933(4) 0.05761(18) 0.8421(3) 0.1062(13) Uani 1 1 d .
H13A H 0.2410 0.0545 0.9087 0.159 Uiso 1 1 calc R
H13B H 0.1387 0.0171 0.8314 0.159 Uiso 1 1 calc R
H13C H 0.1430 0.1000 0.8383 0.159 Uiso 1 1 calc R
C14 C 0.3853(4) -0.02619(14) 0.7489(3) 0.1114(15) Uani 1 1 d .
H14A H 0.4373 -0.0302 0.8134 0.167 Uiso 1 1 calc R
H14B H 0.4376 -0.0298 0.6937 0.167 Uiso 1 1 calc R
H14C H 0.3236 -0.0636 0.7431 0.167 Uiso 1 1 calc R
C15 C 0.8259(4) 0.0625(2) 0.7417(3) 0.1038(13) Uani 1 1 d .
H15A H 0.9142 0.0762 0.7558 0.125 Uiso 1 1 calc R
H15B H 0.8241 0.0112 0.7396 0.125 Uiso 1 1 calc R
C16 C 0.7865(6) 0.0850(3) 0.6479(4) 0.207(4) Uani 1 1 d .
H16A H 0.7792 0.0434 0.6043 0.248 Uiso 1 1 calc R
H16B H 0.8551 0.1132 0.6257 0.248 Uiso 1 1 calc R
C17 C 0.8455(4) 0.1274(3) 0.8948(3) 0.165(2) Uani 1 1 d .
H17A H 0.8026 0.1414 0.9525 0.247 Uiso 1 1 calc R
H17B H 0.8678 0.1688 0.8581 0.247 Uiso 1 1 calc R
H17C H 0.9210 0.1016 0.9186 0.247 Uiso 1 1 calc R
C18 C 0.7254(5) 0.0215(3) 0.8796(5) 0.204(3) Uani 1 1 d .
H18A H 0.6821 0.0352 0.9373 0.306 Uiso 1 1 calc R
H18B H 0.7988 -0.0062 0.9032 0.306 Uiso 1 1 calc R
H18C H 0.6693 -0.0061 0.8328 0.306 Uiso 1 1 calc R
C19 C 0.5897(5) 0.0871(3) 0.5521(4) 0.201(3) Uani 1 1 d .
H19A H 0.5700 0.0420 0.5804 0.302 Uiso 1 1 calc R
H19B H 0.6281 0.0799 0.4897 0.302 Uiso 1 1 calc R
H19C H 0.5132 0.1142 0.5376 0.302 Uiso 1 1 calc R
C20 C 0.7033(5) 0.18991(19) 0.5804(3) 0.154(2) Uani 1 1 d .
H20A H 0.7602 0.2160 0.6286 0.230 Uiso 1 1 calc R
H20B H 0.6264 0.2164 0.5645 0.230 Uiso 1 1 calc R
H20C H 0.7425 0.1821 0.5186 0.230 Uiso 1 1 calc R
Li1 Li 0.6041(4) 0.13739(19) 0.7648(3) 0.0531(11) Uani 1 1 d .

loop_
_atom_site_aniso_label
_atom_site_aniso_U_11
_atom_site_aniso_U_22
_atom_site_aniso_U_33
_atom_site_aniso_U_23
_atom_site_aniso_U_13
_atom_site_aniso_U_12
Si1 0.0471(5) 0.0384(4) 0.0599(5) -0.0001(3) -0.0021(4) -0.0026(3)
Si2 0.0605(6) 0.0413(4) 0.0662(6) 0.0034(3) -0.0070(4) -0.0092(3)
O1 0.0461(12) 0.0772(12) 0.0605(13) 0.0013(10) -0.0060(10) 0.0143(10)
N1 0.0411(14) 0.0387(10) 0.0506(13) -0.0002(9) -0.0004(10) -0.0026(9)
N2 0.0480(14) 0.0339(10) 0.0555(14) 0.0024(9) -0.0028(11) -0.0018(9)
N3 0.0629(18) 0.0833(16) 0.0658(17) 0.0073(14) 0.0064(15) 0.0249(14)
N4 0.081(2) 0.0732(15) 0.0567(16) -0.0023(12) 0.0150(15) 0.0079(14)
C1 0.0407(16) 0.0440(13) 0.0373(15) 0.0009(10) 0.0014(12) 0.0020(11)
C2 0.054(2) 0.0584(15) 0.074(2) -0.0044(14) -0.0002(15) -0.0125(13)
C3 0.106(3) 0.0624(18) 0.091(3) 0.0225(16) -0.026(2) -0.0187(18)
C4 0.067(2) 0.0563(16) 0.123(3) -0.0249(17) 0.021(2) 0.0022(15)
C5 0.0383(15) 0.0366(11) 0.0402(15) -0.0011(10) -0.0008(12) -0.0020(10)
C6 0.0444(17) 0.0561(14) 0.0444(16) 0.0006(12) 0.0060(14) 0.0043(13)
C7 0.0486(18) 0.0554(15) 0.0423(17) 0.0064(12) -0.0033(14) 0.0042(12)
C8 0.0378(17) 0.0465(13) 0.0514(18) 0.0002(11) -0.0036(14) 0.0026(11)
C9 0.0476(19) 0.0716(18) 0.0471(18) -0.0041(13) 0.0053(15) 0.0091(14)
C10 0.0499(18) 0.0611(15) 0.0423(17) 0.0048(12) 0.0006(14) 0.0061(13)
C11 0.066(2) 0.087(2) 0.070(2) 0.0056(17) -0.0184(17) 0.0202(17)
C12 0.139(4) 0.076(2) 0.097(3) 0.0067(18) -0.048(3) -0.047(2)
C13 0.092(3) 0.105(3) 0.125(3) -0.019(2) 0.024(3) -0.051(2)
C14 0.099(3) 0.0453(17) 0.184(4) 0.002(2) -0.009(3) -0.0077(18)
C15 0.084(3) 0.125(3) 0.102(3) -0.033(3) 0.006(2) 0.049(2)
C16 0.227(7) 0.317(8) 0.091(4) 0.073(4) 0.081(4) 0.207(6)
C17 0.089(3) 0.261(6) 0.133(4) -0.105(4) -0.039(3) 0.065(4)
C18 0.151(5) 0.182(5) 0.297(7) 0.158(5) 0.106(5) 0.095(4)
C19 0.176(6) 0.300(7) 0.135(5) -0.130(5) 0.053(4) -0.091(6)
C20 0.247(7) 0.099(3) 0.137(4) 0.023(3) 0.123(4) 0.012(3)
Li1 0.058(3) 0.049(2) 0.052(3) 0.0031(19) 0.004(2) 0.006(2)

loop_
_atom_type_symbol
_atom_type_description
_atom_type_scat_dispersion_real
_atom_type_scat_dispersion_imag
_atom_type_scat_source
Si Si 0.0817 0.0704 'International Tables Vol C Tables 4.2.6.8 and 6.1.1.4'
Li Li -0.0003 0.0001 'International Tables Vol C Tables 4.2.6.8 and 6.1.1.4'
C C 0.0033 0.0016 'International Tables Vol C Tables 4.2.6.8 and 6.1.1.4'
H H 0.0000 0.0000 'International Tables Vol C Tables 4.2.6.8 and 6.1.1.4'
N N 0.0061 0.0033 'International Tables Vol C Tables 4.2.6.8 and 6.1.1.4'
O O 0.0106 0.0060 'International Tables Vol C Tables 4.2.6.8 and 6.1.1.4'

loop_
_geom_angle_atom_site_label_1
_geom_angle_atom_site_label_2
_geom_angle_atom_site_label_3
_geom_angle
N1 Si1 C4 113.34(12)
N1 Si1 C2 106.84(11)
C4 Si1 C2 107.05(14)
N1 Si1 C3 114.32(12)
C4 Si1 C3 107.42(16)
C2 Si1 C3 107.50(15)
N2 Si2 C12 115.90(12)
N2 Si2 C14 106.66(13)
C12 Si2 C14 108.25(18)
N2 Si2 C13 112.43(13)
C12 Si2 C13 107.1(2)
C14 Si2 C13 105.97(18)
C8 O1 C11 117.3(2)
C1 N1 Si1 131.75(17)
C1 N1 Li1 84.29(19)
Si1 N1 Li1 141.01(17)
C1 N2 Si2 131.94(18)
C1 N2 Li1 83.63(18)
Si2 N2 Li1 141.53(15)
C17 N3 C15 110.3(3)
C17 N3 C18 112.0(4)
C15 N3 C18 108.8(3)
C17 N3 Li1 112.2(3)
C15 N3 Li1 104.1(2)
C18 N3 Li1 109.1(3)
C16 N4 C20 110.2(4)
C16 N4 C19 110.6(4)
C20 N4 C19 108.6(4)
C16 N4 Li1 103.8(2)
C20 N4 Li1 111.3(2)
C19 N4 Li1 112.3(3)
N1 C1 N2 119.6(2)
N1 C1 C5 121.31(18)
N2 C1 C5 119.1(2)
N1 C1 Li1 60.79(16)
N2 C1 Li1 61.07(16)
C5 C1 Li1 163.6(2)
Si1 C2 H2A 109.5
Si1 C2 H2B 109.5
H2A C2 H2B 109.5
Si1 C2 H2C 109.5
H2A C2 H2C 109.5
H2B C2 H2C 109.5
Si1 C3 H3A 109.5
Si1 C3 H3B 109.5
H3A C3 H3B 109.5
Si1 C3 H3C 109.5
H3A C3 H3C 109.5
H3B C3 H3C 109.5
Si1 C4 H4A 109.5
Si1 C4 H4B 109.5
H4A C4 H4B 109.5
Si1 C4 H4C 109.5
H4A C4 H4C 109.5
H4B C4 H4C 109.5
C6 C5 C10 116.9(2)
C6 C5 C1 121.1(2)
C10 C5 C1 121.9(2)
C5 C6 C7 122.6(2)
C5 C6 H6 118.7
C7 C6 H6 118.7
C6 C7 C8 119.0(2)
C6 C7 H7 120.5
C8 C7 H7 120.5
C9 C8 O1 115.6(2)
C9 C8 C7 120.0(2)
O1 C8 C7 124.4(2)
C8 C9 C10 119.9(3)
C8 C9 H9 120.1
C10 C9 H9 120.1
C9 C10 C5 121.6(2)
C9 C10 H10 119.2
C5 C10 H10 119.2
O1 C11 H11A 109.5
O1 C11 H11B 109.5
H11A C11 H11B 109.5
O1 C11 H11C 109.5
H11A C11 H11C 109.5
H11B C11 H11C 109.5
Si2 C12 H12A 109.5
Si2 C12 H12B 109.5
H12A C12 H12B 109.5
Si2 C12 H12C 109.5
H12A C12 H12C 109.5
H12B C12 H12C 109.5
Si2 C13 H13A 109.5
Si2 C13 H13B 109.5
H13A C13 H13B 109.5
Si2 C13 H13C 109.5
H13A C13 H13C 109.5
H13B C13 H13C 109.5
Si2 C14 H14A 109.5
Si2 C14 H14B 109.5
H14A C14 H14B 109.5
Si2 C14 H14C 109.5
H14A C14 H14C 109.5
H14B C14 H14C 109.5
C16 C15 N3 121.5(3)
C16 C15 H15A 107.0
N3 C15 H15A 107.0
C16 C15 H15B 107.0
N3 C15 H15B 107.0
H15A C15 H15B 106.7
C15 C16 N4 123.6(4)
C15 C16 H16A 106.4
N4 C16 H16A 106.4
C15 C16 H16B 106.4
N4 C16 H16B 106.4
H16A C16 H16B 106.5
N3 C17 H17A 109.5
N3 C17 H17B 109.5
H17A C17 H17B 109.5
N3 C17 H17C 109.5
H17A C17 H17C 109.5
H17B C17 H17C 109.5
N3 C18 H18A 109.5
N3 C18 H18B 109.5
H18A C18 H18B 109.5
N3 C18 H18C 109.5
H18A C18 H18C 109.5
H18B C18 H18C 109.5
N4 C19 H19A 109.5
N4 C19 H19B 109.5
H19A C19 H19B 109.5
N4 C19 H19C 109.5
H19A C19 H19C 109.5
H19B C19 H19C 109.5
N4 C20 H20A 109.5
N4 C20 H20B 109.5
H20A C20 H20B 109.5
N4 C20 H20C 109.5
H20A C20 H20C 109.5
H20B C20 H20C 109.5
N1 Li1 N2 69.32(16)
N1 Li1 N3 138.3(2)
N2 Li1 N3 134.1(2)
N1 Li1 N4 115.7(2)
N2 Li1 N4 116.1(2)
N3 Li1 N4 86.53(19)
N1 Li1 C1 34.92(10)
N2 Li1 C1 35.30(10)
N3 Li1 C1 157.3(2)
N4 Li1 C1 116.1(2)

loop_
_geom_bond_atom_site_label_1
_geom_bond_atom_site_label_2
_geom_bond_distance
Si1 N1 1.7087(18)
Si1 C4 1.865(3)
Si1 C2 1.866(3)
Si1 C3 1.877(3)
Si2 N2 1.705(2)
Si2 C12 1.850(3)
Si2 C14 1.860(3)
Si2 C13 1.866(4)
O1 C8 1.374(3)
O1 C11 1.418(3)
N1 C1 1.323(3)
N1 Li1 2.018(4)
N2 C1 1.337(3)
N2 Li1 2.026(5)
N3 C17 1.437(5)
N3 C15 1.443(4)
N3 C18 1.447(5)
N3 Li1 2.091(5)
N4 C16 1.415(5)
N4 C20 1.424(4)
N4 C19 1.429(5)
N4 Li1 2.106(5)
C1 C5 1.502(3)
C1 Li1 2.300(5)
C2 H2A 0.9700
C2 H2B 0.9700
C2 H2C 0.9700
C3 H3A 0.9700
C3 H3B 0.9700
C3 H3C 0.9700
C4 H4A 0.9700
C4 H4B 0.9700
C4 H4C 0.9700
C5 C6 1.380(3)
C5 C10 1.389(3)
C6 C7 1.382(3)
C6 H6 0.9400
C7 C8 1.384(3)
C7 H7 0.9400
C8 C9 1.371(3)
C9 C10 1.386(3)
C9 H9 0.9400
C10 H10 0.9400
C11 H11A 0.9700
C11 H11B 0.9700
C11 H11C 0.9700
C12 H12A 0.9700
C12 H12B 0.9700
C12 H12C 0.9700
C13 H13A 0.9700
C13 H13B 0.9700
C13 H13C 0.9700
C14 H14A 0.9700
C14 H14B 0.9700
C14 H14C 0.9700
C15 C16 1.337(5)
C15 H15A 0.9800
C15 H15B 0.9800
C16 H16A 0.9800
C16 H16B 0.9800
C17 H17A 0.9700
C17 H17B 0.9700
C17 H17C 0.9700
C18 H18A 0.9700
C18 H18B 0.9700
C18 H18C 0.9700
C19 H19A 0.9700
C19 H19B 0.9700
C19 H19C 0.9700
C20 H20A 0.9700
C20 H20B 0.9700
C20 H20C 0.9700

loop_
_geom_torsion_atom_site_label_1
_geom_torsion_atom_site_label_2
_geom_torsion_atom_site_label_3
_geom_torsion_atom_site_label_4
_geom_torsion
C4 Si1 N1 C1 62.4(3)
C2 Si1 N1 C1 -179.9(2)
C3 Si1 N1 C1 -61.2(3)
C4 Si1 N1 Li1 -144.6(3)
C2 Si1 N1 Li1 -27.0(3)
C3 Si1 N1 Li1 91.8(3)
C12 Si2 N2 C1 52.2(3)
C14 Si2 N2 C1 172.8(2)
C13 Si2 N2 C1 -71.5(3)
C12 Si2 N2 Li1 -100.8(3)
C14 Si2 N2 Li1 19.8(3)
C13 Si2 N2 Li1 135.5(3)
Si1 N1 C1 N2 -179.46(17)
Li1 N1 C1 N2 17.3(2)
Si1 N1 C1 C5 2.1(3)
Li1 N1 C1 C5 -161.2(2)
Si1 N1 C1 Li1 163.3(3)
Si2 N2 C1 N1 179.32(17)
Li1 N2 C1 N1 -17.2(2)
Si2 N2 C1 C5 -2.2(3)
Li1 N2 C1 C5 161.3(2)
Si2 N2 C1 Li1 -163.5(3)
N1 C1 C5 C6 86.2(3)
N2 C1 C5 C6 -92.2(3)
Li1 C1 C5 C6 -6.3(8)
N1 C1 C5 C10 -95.0(3)
N2 C1 C5 C10 86.6(3)
Li1 C1 C5 C10 172.5(6)
C10 C5 C6 C7 -0.4(3)
C1 C5 C6 C7 178.5(2)
C5 C6 C7 C8 0.6(4)
C11 O1 C8 C9 175.7(2)
C11 O1 C8 C7 -4.7(4)
C6 C7 C8 C9 -0.3(4)
C6 C7 C8 O1 -179.8(2)
O1 C8 C9 C10 179.4(2)
C7 C8 C9 C10 -0.2(4)
C8 C9 C10 C5 0.4(4)
C6 C5 C10 C9 -0.1(4)
C1 C5 C10 C9 -178.9(2)
C17 N3 C15 C16 -112.8(6)
C18 N3 C15 C16 124.0(6)
Li1 N3 C15 C16 7.8(6)
N3 C15 C16 N4 -7.2(10)
C20 N4 C16 C15 121.2(6)
C19 N4 C16 C15 -118.8(7)
Li1 N4 C16 C15 1.9(8)
C1 N1 Li1 N2 -10.48(15)
Si1 N1 Li1 N2 -170.6(2)
C1 N1 Li1 N3 -144.5(4)
Si1 N1 Li1 N3 55.4(5)
C1 N1 Li1 N4 99.4(3)
Si1 N1 Li1 N4 -60.7(4)
Si1 N1 Li1 C1 -160.1(3)
C1 N2 Li1 N1 10.39(15)
Si2 N2 Li1 N1 170.5(2)
C1 N2 Li1 N3 148.6(3)
Si2 N2 Li1 N3 -51.3(5)
C1 N2 Li1 N4 -99.0(2)
Si2 N2 Li1 N4 61.1(3)
Si2 N2 Li1 C1 160.1(3)
C17 N3 Li1 N1 -11.6(5)
C15 N3 Li1 N1 -130.8(4)
C18 N3 Li1 N1 113.1(5)
C17 N3 Li1 N2 -122.0(4)
C15 N3 Li1 N2 118.8(4)
C18 N3 Li1 N2 2.7(5)
C17 N3 Li1 N4 114.3(3)
C15 N3 Li1 N4 -4.9(3)
C18 N3 Li1 N4 -121.0(3)
C17 N3 Li1 C1 -70.8(7)
C15 N3 Li1 C1 169.9(6)
C18 N3 Li1 C1 53.8(7)
C16 N4 Li1 N1 145.3(4)
C20 N4 Li1 N1 26.7(4)
C19 N4 Li1 N1 -95.2(4)
C16 N4 Li1 N2 -136.3(4)
C20 N4 Li1 N2 105.2(3)
C19 N4 Li1 N2 -16.8(4)
C16 N4 Li1 N3 2.0(4)
C20 N4 Li1 N3 -116.5(3)
C19 N4 Li1 N3 121.5(4)
C16 N4 Li1 C1 -175.8(4)
C20 N4 Li1 C1 65.7(4)
C19 N4 Li1 C1 -56.3(4)
N2 C1 Li1 N1 -162.9(2)
C5 C1 Li1 N1 102.1(7)
N1 C1 Li1 N2 162.9(2)
C5 C1 Li1 N2 -95.1(7)
N1 C1 Li1 N3 87.5(6)
N2 C1 Li1 N3 -75.3(6)
C5 C1 Li1 N3 -170.4(5)
N1 C1 Li1 N4 -98.2(2)
N2 C1 Li1 N4 98.9(2)
C5 C1 Li1 N4 3.8(8)
